data_4347157
loop_
_publ_author_name
'Ferrara, Skylar J.'
'Wang, Bo'
'Haas, Elaine'
'Wright LeBlanc, Karry'
'Mague, Joel T.'
'Donahue, James P.'

_publ_section_title
;
 Synthesis and Structures of [LCu(I)(SSi(i)Pr3)] (L = triphos, carbene)
 and Related Compounds.
;
_journal_issue 18
_journal_name_full 'Inorganic chemistry'
_journal_page_first 9173
_journal_page_last 9177
_journal_paper_doi 10.1021/acs.inorgchem.5b02811
_journal_volume 55
_journal_year 2016
_chemical_formula_sum 'C30 H45 Cu N2 S Si'
_chemical_formula_weight 557.37
_space_group_IT_number 14
_space_group_name_Hall '-P 2ybc'
_space_group_name_H-M_alt 'P 1 21/c 1'
_symmetry_cell_setting monoclinic
_symmetry_space_group_name_H-M 'P 1 21/c 1'
_atom_sites_solution_hydrogens geom
_atom_sites_solution_primary direct
_atom_sites_solution_secondary difmap
_audit_creation_method SHELXL-97
_cell_angle_alpha 90.00
_cell_angle_beta 104.8340(10)
_cell_angle_gamma 90.00
_cell_formula_units_Z 4
_cell_length_a 19.4065(18)
_cell_length_b 10.8938(10)
_cell_length_c 15.2754(14)
_cell_measurement_reflns_used 9180
_cell_measurement_temperature 150(2)
_cell_measurement_theta_max 29.084
_cell_measurement_theta_min 2.162
_cell_volume 3121.8(5)
_computing_cell_refinement 'Bruker SAINT (Bruker-AXS, 2009)'
_computing_data_collection 'Bruker APEX2 (Bruker-AXS, 2010)'
_computing_data_reduction 'Bruker SAINT (Bruker-AXS, 2009)'
_computing_molecular_graphics 'Bruker SHELXTL(Bruker-AXS, 2008)'
_computing_publication_material 'Bruker SHELXTL(Bruker-AXS, 2008)'
_computing_structure_refinement 'SHELXL (Sheldrick, 2008)'
_computing_structure_solution 'SHELXS (Sheldrick, 2008)'
_diffrn_ambient_temperature 150(2)
_diffrn_measured_fraction_theta_full 1.000
_diffrn_measured_fraction_theta_max 0.953
_diffrn_measurement_device_type 'Bruker Smart APEX CCD'
_diffrn_measurement_method '\f and \w scans'
_diffrn_radiation_monochromator graphite
_diffrn_radiation_source 'fine-focus sealed tube'
_diffrn_radiation_type MoK\a
_diffrn_radiation_wavelength 0.71073
_diffrn_reflns_av_R_equivalents 0.0465
_diffrn_reflns_av_sigmaI/netI 0.0254
_diffrn_reflns_limit_h_max 26
_diffrn_reflns_limit_h_min -26
_diffrn_reflns_limit_k_max 14
_diffrn_reflns_limit_k_min -14
_diffrn_reflns_limit_l_max 20
_diffrn_reflns_limit_l_min -20
_diffrn_reflns_number 52949
_diffrn_reflns_theta_full 25.00
_diffrn_reflns_theta_max 29.29
_diffrn_reflns_theta_min 2.16
_exptl_absorpt_coefficient_mu 0.824
_exptl_absorpt_correction_T_max 0.8210
_exptl_absorpt_correction_T_min 0.7360
_exptl_absorpt_correction_type multi-scan
_exptl_absorpt_process_details 'SADABS (Sheldrick, 2009)'
_exptl_crystal_colour colorless
_exptl_crystal_density_diffrn 1.186
_exptl_crystal_density_method 'not measured'
_exptl_crystal_description block
_exptl_crystal_F_000 1192
_exptl_crystal_size_max 0.40
_exptl_crystal_size_mid 0.27
_exptl_crystal_size_min 0.25
_refine_diff_density_max 0.513
_refine_diff_density_min -0.523
_refine_diff_density_rms 0.068
_refine_ls_extinction_method none
_refine_ls_goodness_of_fit_ref 1.048
_refine_ls_hydrogen_treatment constr
_refine_ls_matrix_type full
_refine_ls_number_parameters 328
_refine_ls_number_reflns 8116
_refine_ls_number_restraints 0
_refine_ls_restrained_S_all 1.048
_refine_ls_R_factor_all 0.0372
_refine_ls_R_factor_gt 0.0314
_refine_ls_shift/su_max 0.002
_refine_ls_shift/su_mean 0.000
_refine_ls_structure_factor_coef Fsqd
_refine_ls_weighting_details 'calc w=1/[\s^2^(Fo^2^)+(0.0468P)^2^+1.3149P] where P=(Fo^2^+2Fc^2^)/3'
_refine_ls_weighting_scheme calc
_refine_ls_wR_factor_gt 0.0823
_refine_ls_wR_factor_ref 0.0884
_reflns_number_gt 7240
_reflns_number_total 8116
_reflns_threshold_expression >2\s(I)
_cod_data_source_file ic5b02811_si_002.cif
_cod_data_source_block jpd485_0m
_cod_original_cell_volume 3121.7(5)
_cod_original_sg_symbol_H-M P2(1)/c
_cod_database_code 4347157

loop_
_symmetry_equiv_pos_as_xyz
'x, y, z'
'-x, y+1/2, -z+1/2'
'-x, -y, -z'
'x, -y-1/2, z-1/2'

loop_
_atom_site_label
_atom_site_type_symbol
_atom_site_fract_x
_atom_site_fract_y
_atom_site_fract_z
_atom_site_U_iso_or_equiv
_atom_site_adp_type
_atom_site_occupancy
_atom_site_symmetry_multiplicity
_atom_site_calc_flag
_atom_site_refinement_flags
Cu1 Cu 0.191080(8) 0.128488(15) 0.002597(11) 0.02018(6) Uani 1 1 d .
S1 S 0.201479(17) -0.01470(3) -0.08846(2) 0.02304(8) Uani 1 1 d .
Si1 Si 0.301046(18) -0.09424(3) -0.02283(2) 0.01747(8) Uani 1 1 d .
N1 N 0.11158(6) 0.32176(12) 0.06314(9) 0.0280(3) Uani 1 1 d .
N2 N 0.21475(6) 0.30335(12) 0.15513(9) 0.0287(3) Uani 1 1 d .
C1 C 0.17320(7) 0.25636(13) 0.07677(10) 0.0249(3) Uani 1 1 d .
C2 C 0.11489(8) 0.40704(17) 0.13159(12) 0.0388(4) Uani 1 1 d .
H2 H 0.0792 0.4616 0.1364 0.047 Uiso 1 1 calc R
C3 C 0.17952(9) 0.39567(17) 0.18967(13) 0.0393(4) Uani 1 1 d .
H3 H 0.1972 0.4405 0.2424 0.047 Uiso 1 1 calc R
C4 C 0.05154(7) 0.30294(13) -0.01380(9) 0.0246(3) Uani 1 1 d .
C5 C 0.00053(7) 0.21511(13) -0.00750(10) 0.0259(3) Uani 1 1 d .
C6 C -0.05539(7) 0.19535(14) -0.08448(10) 0.0269(3) Uani 1 1 d .
H6 H -0.0904 0.1381 -0.0819 0.032 Uiso 1 1 calc R
C7 C -0.06026(7) 0.25881(13) -0.16486(10) 0.0258(3) Uani 1 1 d .
C8 C -0.00883(8) 0.34675(13) -0.16752(10) 0.0264(3) Uani 1 1 d .
H8 H -0.0119 0.3899 -0.2209 0.032 Uiso 1 1 calc R
C9 C 0.04736(8) 0.37184(13) -0.09181(11) 0.0271(3) Uani 1 1 d .
C10 C 0.00531(10) 0.14397(17) 0.07838(12) 0.0387(4) Uani 1 1 d .
H10A H 0.0435 0.0855 0.0869 0.058 Uiso 1 1 calc R
H10B H -0.0388 0.1016 0.0741 0.058 Uiso 1 1 calc R
H10C H 0.0143 0.1995 0.1288 0.058 Uiso 1 1 calc R
C11 C -0.12119(9) 0.23640(16) -0.24715(11) 0.0365(3) Uani 1 1 d .
H11A H -0.1421 0.1578 -0.2419 0.055 Uiso 1 1 calc R
H11B H -0.1037 0.2378 -0.3005 0.055 Uiso 1 1 calc R
H11C H -0.1565 0.2994 -0.2513 0.055 Uiso 1 1 calc R
C12 C 0.10017(10) 0.47253(17) -0.09401(14) 0.0428(4) Uani 1 1 d .
H12A H 0.0954 0.4977 -0.1555 0.064 Uiso 1 1 calc R
H12B H 0.1477 0.4428 -0.0687 0.064 Uiso 1 1 calc R
H12C H 0.0911 0.5413 -0.0592 0.064 Uiso 1 1 calc R
C13 C 0.28576(7) 0.26020(13) 0.19817(10) 0.0268(3) Uani 1 1 d .
C14 C 0.29393(8) 0.17188(15) 0.26571(10) 0.0308(3) Uani 1 1 d .
C15 C 0.36275(9) 0.13124(14) 0.30639(11) 0.0318(3) Uani 1 1 d .
H15 H 0.3694 0.0717 0.3514 0.038 Uiso 1 1 calc R
C16 C 0.42194(8) 0.17735(14) 0.28138(10) 0.0307(3) Uani 1 1 d .
C17 C 0.41137(7) 0.26586(14) 0.21426(10) 0.0297(3) Uani 1 1 d .
H17 H 0.4507 0.2972 0.1975 0.036 Uiso 1 1 calc R
C18 C 0.34348(7) 0.30965(13) 0.17087(10) 0.0273(3) Uani 1 1 d .
C19 C 0.23082(10) 0.12238(18) 0.29527(14) 0.0431(4) Uani 1 1 d .
H19A H 0.2124 0.1852 0.3271 0.065 Uiso 1 1 calc R
H19B H 0.2455 0.0531 0.3345 0.065 Uiso 1 1 calc R
H19C H 0.1944 0.0974 0.2430 0.065 Uiso 1 1 calc R
C20 C 0.49574(9) 0.12995(17) 0.32669(13) 0.0420(4) Uani 1 1 d .
H20A H 0.5022 0.1287 0.3911 0.063 Uiso 1 1 calc R
H20B H 0.5308 0.1827 0.3120 0.063 Uiso 1 1 calc R
H20C H 0.5011 0.0483 0.3057 0.063 Uiso 1 1 calc R
C21 C 0.33344(9) 0.40555(16) 0.09798(12) 0.0360(3) Uani 1 1 d .
H21A H 0.3788 0.4262 0.0878 0.054 Uiso 1 1 calc R
H21B H 0.3124 0.4776 0.1166 0.054 Uiso 1 1 calc R
H21C H 0.3026 0.3741 0.0430 0.054 Uiso 1 1 calc R
C22 C 0.36679(7) 0.02773(12) 0.03521(9) 0.0221(2) Uani 1 1 d .
H22 H 0.3456 0.0655 0.0804 0.027 Uiso 1 1 calc R
C23 C 0.37814(9) 0.13293(13) -0.02613(11) 0.0312(3) Uani 1 1 d .
H23A H 0.4071 0.1953 0.0099 0.047 Uiso 1 1 calc R
H23B H 0.3328 0.1672 -0.0569 0.047 Uiso 1 1 calc R
H23C H 0.4016 0.1022 -0.0699 0.047 Uiso 1 1 calc R
C24 C 0.43842(7) -0.02531(15) 0.08872(11) 0.0319(3) Uani 1 1 d .
H24A H 0.4617 -0.0645 0.0478 0.048 Uiso 1 1 calc R
H24B H 0.4304 -0.0844 0.1317 0.048 Uiso 1 1 calc R
H24C H 0.4680 0.0397 0.1202 0.048 Uiso 1 1 calc R
C25 C 0.33000(7) -0.18672(13) -0.11335(9) 0.0231(3) Uani 1 1 d .
H25 H 0.2881 -0.2344 -0.1446 0.028 Uiso 1 1 calc R
C26 C 0.34940(9) -0.10747(16) -0.18638(10) 0.0323(3) Uani 1 1 d .
H26A H 0.3937 -0.0662 -0.1611 0.048 Uiso 1 1 calc R
H26B H 0.3126 -0.0478 -0.2081 0.048 Uiso 1 1 calc R
H26C H 0.3540 -0.1587 -0.2357 0.048 Uiso 1 1 calc R
C27 C 0.38945(9) -0.28117(16) -0.07739(11) 0.0360(3) Uani 1 1 d .
H27A H 0.3971 -0.3289 -0.1269 0.054 Uiso 1 1 calc R
H27B H 0.3757 -0.3344 -0.0347 0.054 Uiso 1 1 calc R
H27C H 0.4327 -0.2391 -0.0481 0.054 Uiso 1 1 calc R
C28 C 0.28863(7) -0.20540(13) 0.06761(9) 0.0240(3) Uani 1 1 d .
H28 H 0.3335 -0.2500 0.0903 0.029 Uiso 1 1 calc R
C29 C 0.23001(9) -0.30026(14) 0.02838(12) 0.0340(3) Uani 1 1 d .
H29A H 0.2232 -0.3525 0.0761 0.051 Uiso 1 1 calc R
H29B H 0.2440 -0.3491 -0.0165 0.051 Uiso 1 1 calc R
H29C H 0.1863 -0.2584 0.0011 0.051 Uiso 1 1 calc R
C30 C 0.27189(9) -0.13741(15) 0.14807(10) 0.0322(3) Uani 1 1 d .
H30A H 0.2313 -0.0851 0.1264 0.048 Uiso 1 1 calc R
H30B H 0.3123 -0.0886 0.1780 0.048 Uiso 1 1 calc R
H30C H 0.2617 -0.1961 0.1900 0.048 Uiso 1 1 calc R

loop_
_atom_site_aniso_label
_atom_site_aniso_U_11
_atom_site_aniso_U_22
_atom_site_aniso_U_33
_atom_site_aniso_U_23
_atom_site_aniso_U_13
_atom_site_aniso_U_12
Cu1 0.01640(9) 0.02208(9) 0.02138(9) -0.00470(6) 0.00360(6) 0.00281(5)
S1 0.02059(15) 0.02574(16) 0.01983(15) -0.00495(12) -0.00022(11) 0.00609(12)
Si1 0.01653(15) 0.01889(16) 0.01645(15) -0.00116(12) 0.00328(12) 0.00122(12)
N1 0.0179(5) 0.0318(6) 0.0334(6) -0.0130(5) 0.0050(5) 0.0029(5)
N2 0.0188(5) 0.0335(6) 0.0327(6) -0.0144(5) 0.0044(5) 0.0024(5)
C1 0.0180(6) 0.0279(7) 0.0284(6) -0.0083(5) 0.0052(5) 0.0016(5)
C2 0.0252(7) 0.0437(9) 0.0455(9) -0.0247(8) 0.0052(6) 0.0077(7)
C3 0.0272(7) 0.0445(9) 0.0443(9) -0.0269(8) 0.0057(7) 0.0048(7)
C4 0.0164(6) 0.0277(6) 0.0294(7) -0.0072(5) 0.0053(5) 0.0053(5)
C5 0.0206(6) 0.0285(7) 0.0281(7) -0.0001(5) 0.0053(5) 0.0034(5)
C6 0.0206(6) 0.0268(7) 0.0322(7) 0.0011(6) 0.0047(5) -0.0010(5)
C7 0.0228(6) 0.0263(7) 0.0278(7) -0.0020(5) 0.0053(5) 0.0050(5)
C8 0.0280(7) 0.0254(6) 0.0283(7) 0.0006(5) 0.0117(5) 0.0050(5)
C9 0.0223(6) 0.0262(7) 0.0362(8) -0.0057(6) 0.0138(6) 0.0003(5)
C10 0.0363(8) 0.0449(9) 0.0317(8) 0.0077(7) 0.0031(6) -0.0016(7)
C11 0.0334(8) 0.0384(8) 0.0317(8) 0.0013(7) -0.0023(6) 0.0013(7)
C12 0.0369(9) 0.0397(9) 0.0568(11) -0.0056(8) 0.0209(8) -0.0115(7)
C13 0.0191(6) 0.0298(7) 0.0291(7) -0.0127(6) 0.0019(5) 0.0008(5)
C14 0.0291(7) 0.0333(7) 0.0303(7) -0.0118(6) 0.0082(6) -0.0028(6)
C15 0.0341(8) 0.0306(7) 0.0281(7) -0.0067(6) 0.0031(6) 0.0017(6)
C16 0.0246(7) 0.0318(7) 0.0309(7) -0.0130(6) -0.0016(5) 0.0025(6)
C17 0.0202(6) 0.0315(7) 0.0354(7) -0.0110(6) 0.0038(5) -0.0022(5)
C18 0.0229(6) 0.0268(7) 0.0305(7) -0.0092(6) 0.0039(5) -0.0001(5)
C19 0.0383(9) 0.0485(10) 0.0466(10) -0.0055(8) 0.0184(8) -0.0063(7)
C20 0.0292(8) 0.0471(10) 0.0412(9) -0.0098(7) -0.0066(7) 0.0078(7)
C21 0.0314(8) 0.0348(8) 0.0405(9) -0.0015(7) 0.0067(6) 0.0032(6)
C22 0.0193(6) 0.0232(6) 0.0234(6) -0.0036(5) 0.0048(5) -0.0014(5)
C23 0.0332(8) 0.0250(7) 0.0371(8) -0.0009(6) 0.0125(6) -0.0061(6)
C24 0.0200(6) 0.0353(8) 0.0366(8) -0.0045(6) 0.0004(5) -0.0011(6)
C25 0.0218(6) 0.0261(6) 0.0208(6) -0.0045(5) 0.0042(5) 0.0033(5)
C26 0.0348(8) 0.0396(8) 0.0259(7) -0.0037(6) 0.0140(6) 0.0013(6)
C27 0.0339(8) 0.0369(8) 0.0358(8) -0.0076(7) 0.0060(6) 0.0151(7)
C28 0.0226(6) 0.0250(6) 0.0245(6) 0.0045(5) 0.0063(5) 0.0022(5)
C29 0.0330(8) 0.0253(7) 0.0454(9) 0.0028(6) 0.0130(7) -0.0047(6)
C30 0.0359(8) 0.0384(8) 0.0249(7) 0.0057(6) 0.0127(6) 0.0034(6)

loop_
_atom_type_symbol
_atom_type_description
_atom_type_scat_dispersion_real
_atom_type_scat_dispersion_imag
_atom_type_scat_source
C C 0.0033 0.0016 'International Tables Vol C Tables 4.2.6.8 and 6.1.1.4'
H H 0.0000 0.0000 'International Tables Vol C Tables 4.2.6.8 and 6.1.1.4'
N N 0.0061 0.0033 'International Tables Vol C Tables 4.2.6.8 and 6.1.1.4'
Si Si 0.0817 0.0704 'International Tables Vol C Tables 4.2.6.8 and 6.1.1.4'
S S 0.1246 0.1234 'International Tables Vol C Tables 4.2.6.8 and 6.1.1.4'
Cu Cu 0.3201 1.2651 'International Tables Vol C Tables 4.2.6.8 and 6.1.1.4'

loop_
_geom_angle_atom_site_label_1
_geom_angle_atom_site_label_2
_geom_angle_atom_site_label_3
_geom_angle
C1 Cu1 S1 174.77(4)
Si1 S1 Cu1 102.556(17)
C22 Si1 C28 107.58(6)
C22 Si1 C25 114.89(6)
C28 Si1 C25 107.84(6)
C22 Si1 S1 110.92(4)
C28 Si1 S1 109.55(4)
C25 Si1 S1 105.96(4)
C1 N1 C2 111.44(12)
C1 N1 C4 123.02(11)
C2 N1 C4 125.53(12)
C1 N2 C3 111.52(12)
C1 N2 C13 124.01(11)
C3 N2 C13 124.45(12)
N2 C1 N1 103.72(11)
N2 C1 Cu1 130.45(10)
N1 C1 Cu1 125.81(10)
C3 C2 N1 106.93(13)
C3 C2 H2 126.5
N1 C2 H2 126.5
C2 C3 N2 106.38(13)
C2 C3 H3 126.8
N2 C3 H3 126.8
C9 C4 C5 122.73(13)
C9 C4 N1 118.59(13)
C5 C4 N1 118.67(13)
C6 C5 C4 117.29(13)
C6 C5 C10 121.01(14)
C4 C5 C10 121.70(13)
C7 C6 C5 121.92(13)
C7 C6 H6 119.0
C5 C6 H6 119.0
C6 C7 C8 118.74(13)
C6 C7 C11 121.10(14)
C8 C7 C11 120.14(14)
C7 C8 C9 121.58(14)
C7 C8 H8 119.2
C9 C8 H8 119.2
C4 C9 C8 117.68(13)
C4 C9 C12 121.34(15)
C8 C9 C12 120.96(15)
C5 C10 H10A 109.5
C5 C10 H10B 109.5
H10A C10 H10B 109.5
C5 C10 H10C 109.5
H10A C10 H10C 109.5
H10B C10 H10C 109.5
C7 C11 H11A 109.5
C7 C11 H11B 109.5
H11A C11 H11B 109.5
C7 C11 H11C 109.5
H11A C11 H11C 109.5
H11B C11 H11C 109.5
C9 C12 H12A 109.5
C9 C12 H12B 109.5
H12A C12 H12B 109.5
C9 C12 H12C 109.5
H12A C12 H12C 109.5
H12B C12 H12C 109.5
C14 C13 C18 122.68(13)
C14 C13 N2 118.50(13)
C18 C13 N2 118.82(14)
C13 C14 C15 117.72(14)
C13 C14 C19 121.49(15)
C15 C14 C19 120.78(16)
C14 C15 C16 121.77(15)
C14 C15 H15 119.1
C16 C15 H15 119.1
C17 C16 C15 118.56(14)
C17 C16 C20 121.33(15)
C15 C16 C20 120.11(16)
C16 C17 C18 122.12(14)
C16 C17 H17 118.9
C18 C17 H17 118.9
C17 C18 C13 117.15(14)
C17 C18 C21 121.07(14)
C13 C18 C21 121.78(13)
C14 C19 H19A 109.5
C14 C19 H19B 109.5
H19A C19 H19B 109.5
C14 C19 H19C 109.5
H19A C19 H19C 109.5
H19B C19 H19C 109.5
C16 C20 H20A 109.5
C16 C20 H20B 109.5
H20A C20 H20B 109.5
C16 C20 H20C 109.5
H20A C20 H20C 109.5
H20B C20 H20C 109.5
C18 C21 H21A 109.5
C18 C21 H21B 109.5
H21A C21 H21B 109.5
C18 C21 H21C 109.5
H21A C21 H21C 109.5
H21B C21 H21C 109.5
C23 C22 C24 110.81(12)
C23 C22 Si1 115.02(10)
C24 C22 Si1 113.23(10)
C23 C22 H22 105.6
C24 C22 H22 105.6
Si1 C22 H22 105.6
C22 C23 H23A 109.5
C22 C23 H23B 109.5
H23A C23 H23B 109.5
C22 C23 H23C 109.5
H23A C23 H23C 109.5
H23B C23 H23C 109.5
C22 C24 H24A 109.5
C22 C24 H24B 109.5
H24A C24 H24B 109.5
C22 C24 H24C 109.5
H24A C24 H24C 109.5
H24B C24 H24C 109.5
C26 C25 C27 109.58(12)
C26 C25 Si1 113.77(10)
C27 C25 Si1 115.31(10)
C26 C25 H25 105.8
C27 C25 H25 105.8
Si1 C25 H25 105.8
C25 C26 H26A 109.5
C25 C26 H26B 109.5
H26A C26 H26B 109.5
C25 C26 H26C 109.5
H26A C26 H26C 109.5
H26B C26 H26C 109.5
C25 C27 H27A 109.5
C25 C27 H27B 109.5
H27A C27 H27B 109.5
C25 C27 H27C 109.5
H27A C27 H27C 109.5
H27B C27 H27C 109.5
C30 C28 C29 110.35(12)
C30 C28 Si1 111.49(10)
C29 C28 Si1 111.31(10)
C30 C28 H28 107.8
C29 C28 H28 107.8
Si1 C28 H28 107.8
C28 C29 H29A 109.5
C28 C29 H29B 109.5
H29A C29 H29B 109.5
C28 C29 H29C 109.5
H29A C29 H29C 109.5
H29B C29 H29C 109.5
C28 C30 H30A 109.5
C28 C30 H30B 109.5
H30A C30 H30B 109.5
C28 C30 H30C 109.5
H30A C30 H30C 109.5
H30B C30 H30C 109.5

loop_
_geom_bond_atom_site_label_1
_geom_bond_atom_site_label_2
_geom_bond_distance
Cu1 C1 1.8830(13)
Cu1 S1 2.1336(4)
S1 Si1 2.1207(5)
Si1 C22 1.8975(13)
Si1 C28 1.8983(14)
Si1 C25 1.9079(13)
N1 C1 1.3615(17)
N1 C2 1.3878(19)
N1 C4 1.4421(17)
N2 C1 1.3605(17)
N2 C3 1.3935(18)
N2 C13 1.4450(17)
C2 C3 1.344(2)
C2 H2 0.9300
C3 H3 0.9300
C4 C9 1.393(2)
C4 C5 1.398(2)
C5 C6 1.3977(19)
C5 C10 1.506(2)
C6 C7 1.391(2)
C6 H6 0.9300
C7 C8 1.391(2)
C7 C11 1.509(2)
C8 C9 1.398(2)
C8 H8 0.9300
C9 C12 1.507(2)
C10 H10A 0.9600
C10 H10B 0.9600
C10 H10C 0.9600
C11 H11A 0.9600
C11 H11B 0.9600
C11 H11C 0.9600
C12 H12A 0.9600
C12 H12B 0.9600
C12 H12C 0.9600
C13 C14 1.390(2)
C13 C18 1.399(2)
C14 C15 1.393(2)
C14 C19 1.509(2)
C15 C16 1.394(2)
C15 H15 0.9300
C16 C17 1.384(2)
C16 C20 1.513(2)
C17 C18 1.398(2)
C17 H17 0.9300
C18 C21 1.503(2)
C19 H19A 0.9600
C19 H19B 0.9600
C19 H19C 0.9600
C20 H20A 0.9600
C20 H20B 0.9600
C20 H20C 0.9600
C21 H21A 0.9600
C21 H21B 0.9600
C21 H21C 0.9600
C22 C23 1.531(2)
C22 C24 1.5338(19)
C22 H22 0.9800
C23 H23A 0.9600
C23 H23B 0.9600
C23 H23C 0.9600
C24 H24A 0.9600
C24 H24B 0.9600
C24 H24C 0.9600
C25 C26 1.532(2)
C25 C27 1.5385(19)
C25 H25 0.9800
C26 H26A 0.9600
C26 H26B 0.9600
C26 H26C 0.9600
C27 H27A 0.9600
C27 H27B 0.9600
C27 H27C 0.9600
C28 C30 1.539(2)
C28 C29 1.540(2)
C28 H28 0.9800
C29 H29A 0.9600
C29 H29B 0.9600
C29 H29C 0.9600
C30 H30A 0.9600
C30 H30B 0.9600
C30 H30C 0.9600
